data_1560559
loop_
_publ_author_name
'Wang, Yi'
'Suen, Nian-Tzu'
'Kunene, Thabiso'
'Stoyko, Stanislav'
'Bobev, Svilen'

_publ_section_title
;
 Synthesis and structural characterization of the Zintl phases
 Na3Ca3TrPn4, Na3Sr3TrPn4, and Na3Eu3TrPn4 (Tr=Al, Ga, In; Pn=P, As, Sb)
;
_journal_name_full 'Journal of Solid State Chemistry'
_journal_page_first 160
_journal_page_last 168
_journal_paper_doi 10.1016/j.jssc.2017.02.026
_journal_volume 249
_journal_year 2017
_chemical_formula_sum 'Al Na3.18 Sb4 Sr2.83'
_chemical_formula_weight 834.50
_space_group_IT_number 186
_space_group_name_Hall 'P 6c -2c'
_space_group_name_H-M_alt 'P 63 m c'
_symmetry_cell_setting hexagonal
_symmetry_space_group_name_H-M 'P 63 m c'
_atom_sites_solution_hydrogens .
_atom_sites_solution_primary direct
_atom_sites_solution_secondary difmap
_cell_angle_alpha 90.00
_cell_angle_beta 90.00
_cell_angle_gamma 120.00
_cell_formula_units_Z 2
_cell_length_a 10.1587(10)
_cell_length_b 10.1587(10)
_cell_length_c 7.9509(15)
_cell_measurement_reflns_used 7435
_cell_measurement_temperature 200(2)
_cell_measurement_theta_max 30.51
_cell_measurement_theta_min 2.32
_cell_volume 710.60(17)
_computing_cell_refinement 'Bruker SMART'
_computing_data_collection 'Bruker SMART'
_computing_data_reduction 'Bruker SAINT'
_computing_molecular_graphics 'Bruker SHELXTL'
_computing_publication_material 'Bruker SHELXTL'
_computing_structure_refinement 'SHELXL-97 (Sheldrick, 1997)'
_computing_structure_solution 'SHELXS-97 (Sheldrick, 1990)'
_diffrn_ambient_temperature 200(2)
_diffrn_measured_fraction_theta_full 1.000
_diffrn_measured_fraction_theta_max 1.000
_diffrn_measurement_device_type 'CCD area detector'
_diffrn_measurement_method 'phi and omega scans'
_diffrn_radiation_monochromator graphite
_diffrn_radiation_source 'fine-focus sealed tube'
_diffrn_radiation_type MoK\a
_diffrn_radiation_wavelength 0.71073
_diffrn_reflns_av_R_equivalents 0.0380
_diffrn_reflns_av_sigmaI/netI 0.0234
_diffrn_reflns_limit_h_max 14
_diffrn_reflns_limit_h_min -14
_diffrn_reflns_limit_k_max 14
_diffrn_reflns_limit_k_min -14
_diffrn_reflns_limit_l_max 11
_diffrn_reflns_limit_l_min -11
_diffrn_reflns_number 12205
_diffrn_reflns_theta_full 29.57
_diffrn_reflns_theta_max 29.57
_diffrn_reflns_theta_min 2.31
_exptl_absorpt_coefficient_mu 18.116
_exptl_absorpt_correction_T_max 0.4251
_exptl_absorpt_correction_T_min 0.3084
_exptl_absorpt_correction_type multi-scan
_exptl_absorpt_process_details SADABS
_exptl_crystal_colour grey
_exptl_crystal_density_diffrn 3.900
_exptl_crystal_density_method 'not measured'
_exptl_crystal_description irregular
_exptl_crystal_F_000 719
_exptl_crystal_size_max 0.08
_exptl_crystal_size_mid 0.06
_exptl_crystal_size_min 0.05
_refine_diff_density_max 0.544
_refine_diff_density_min -0.872
_refine_diff_density_rms 0.130
_refine_ls_abs_structure_details 'Flack H D (1983), Acta Cryst. A39, 876-881'
_refine_ls_abs_structure_Flack 0.003(9)
_refine_ls_extinction_coef 0.0090(3)
_refine_ls_extinction_expression Fc^*^=kFc[1+0.001xFc^2^\l^3^/sin(2\q)]^-1/4^
_refine_ls_extinction_method SHELXL
_refine_ls_goodness_of_fit_ref 1.099
_refine_ls_hydrogen_treatment .
_refine_ls_matrix_type full
_refine_ls_number_parameters 28
_refine_ls_number_reflns 768
_refine_ls_number_restraints 1
_refine_ls_restrained_S_all 1.099
_refine_ls_R_factor_all 0.0146
_refine_ls_R_factor_gt 0.0144
_refine_ls_shift/su_max 0.002
_refine_ls_shift/su_mean 0.001
_refine_ls_structure_factor_coef Fsqd
_refine_ls_weighting_details 'calc w=1/[\s^2^(Fo^2^)+(0.0115P)^2^+0.7599P] where P=(Fo^2^+2Fc^2^)/3'
_refine_ls_weighting_scheme calc
_refine_ls_wR_factor_gt 0.0331
_refine_ls_wR_factor_ref 0.0331
_reflns_number_gt 760
_reflns_number_total 768
_reflns_threshold_expression >2sigma(I)
_cod_data_source_file JSSC-2017-249-160.cif
_cod_data_source_block Na3Sr3AlSb4
_cod_depositor_comments
;
The following automatic conversions were performed:

data item '_symmetry_cell_setting' value 'Hexagonal' was changed to
'hexagonal' in accordance with the built-in table derived from the
CIF Core dictionary named 'cif_core.dic' version 2.4.5 last updated
on 2014-11-21.

Automatic conversion script
Id: cif_fix_values 8369 2020-08-20 11:38:08Z andrius 
;
_cod_original_sg_symbol_H-M P6(3)mc
_cod_database_code 1560559

loop_
_symmetry_equiv_pos_as_xyz
'x, y, z'
'-y, x-y, z'
'-x+y, -x, z'
'-x, -y, z+1/2'
'y, -x+y, z+1/2'
'x-y, x, z+1/2'
'-y, -x, z'
'-x+y, y, z'
'x, x-y, z'
'y, x, z+1/2'
'x-y, -y, z+1/2'
'-x, -x+y, z+1/2'

loop_
_atom_site_label
_atom_site_type_symbol
_atom_site_fract_x
_atom_site_fract_y
_atom_site_fract_z
_atom_site_U_iso_or_equiv
_atom_site_adp_type
_atom_site_occupancy
_atom_site_symmetry_multiplicity
_atom_site_calc_flag
_atom_site_refinement_flags
_atom_site_disorder_assembly
_atom_site_disorder_group
Na1A Na 0.8657(7) 0.1343(7) 0.9392(16) 0.0261(7) Uiso 0.50(4) 2 d SP . .
Na1B Na 0.8523(7) 0.1477(7) 0.9681(17) 0.0261(7) Uiso 0.50(4) 2 d SP . .
Sr1 Sr 0.47957(2) 0.52043(2) 0.78198(7) 0.01508(14) Uani 0.942(3) 2 d SP . .
Na1 Na 0.47957(2) 0.52043(2) 0.78198(7) 0.01508(14) Uani 0.058(3) 2 d SP . .
Al Al 0.6667 0.3333 0.6536(3) 0.0111(4) Uani 1 6 d S . .
Sb1 Sb 0.813053(14) 0.186947(14) 0.55641(4) 0.01291(8) Uani 1 2 d S . .
Sb2 Sb 0.6667 0.3333 0.00000(7) 0.01262(11) Uani 1 6 d S . .

loop_
_atom_site_aniso_label
_atom_site_aniso_U_11
_atom_site_aniso_U_22
_atom_site_aniso_U_33
_atom_site_aniso_U_23
_atom_site_aniso_U_13
_atom_site_aniso_U_12
Sr1 0.01768(19) 0.01768(19) 0.0122(2) -0.00083(8) 0.00083(8) 0.01057(17)
Na1 0.01768(19) 0.01768(19) 0.0122(2) -0.00083(8) 0.00083(8) 0.01057(17)
Al 0.0113(6) 0.0113(6) 0.0108(10) 0.000 0.000 0.0057(3)
Sb1 0.01210(10) 0.01210(10) 0.01392(14) -0.00114(5) 0.00114(5) 0.00559(9)
Sb2 0.01423(14) 0.01423(14) 0.0094(2) 0.000 0.000 0.00712(7)

loop_
_atom_type_symbol
_atom_type_description
_atom_type_scat_dispersion_real
_atom_type_scat_dispersion_imag
_atom_type_scat_source
Na Na 0.0362 0.0249 'International Tables Vol C Tables 4.2.6.8 and 6.1.1.4'
Al Al 0.0645 0.0514 'International Tables Vol C Tables 4.2.6.8 and 6.1.1.4'
Sr Sr -1.5307 3.2498 'International Tables Vol C Tables 4.2.6.8 and 6.1.1.4'
Sb Sb -0.5866 1.5461 'International Tables Vol C Tables 4.2.6.8 and 6.1.1.4'

loop_
_geom_angle_atom_site_label_1
_geom_angle_atom_site_label_2
_geom_angle_atom_site_label_3
_geom_angle
_geom_angle_site_symmetry_1
_geom_angle_site_symmetry_3
Sb1 Na1A Sb1 135.1(2) 5_665 6_545
Sb1 Na1A Sb1 110.9(2) 5_665 .
Sb1 Na1A Sb1 110.9(2) 6_545 .
Sb1 Na1A Sb2 100.9(3) 5_665 1_556
Sb1 Na1A Sb2 100.9(3) 6_545 1_556
Sb1 Na1A Sb2 80.93(17) . 1_556
Sb1 Na1A Na1 59.78(4) 5_665 3_665
Sb1 Na1A Na1 161.9(4) 6_545 3_665
Sb1 Na1A Na1 61.37(9) . 3_665
Sb2 Na1A Na1 62.61(17) 1_556 3_665
Sb1 Na1A Sr1 59.78(4) 5_665 3_665
Sb1 Na1A Sr1 161.9(4) 6_545 3_665
Sb1 Na1A Sr1 61.37(9) . 3_665
Sb2 Na1A Sr1 62.61(17) 1_556 3_665
Na1 Na1A Sr1 0.00(2) 3_665 3_665
Sb1 Na1A Sr1 161.9(4) 5_665 2_655
Sb1 Na1A Sr1 59.77(4) 6_545 2_655
Sb1 Na1A Sr1 61.37(9) . 2_655
Sb2 Na1A Sr1 62.61(17) 1_556 2_655
Na1 Na1A Sr1 103.75(17) 3_665 2_655
Sr1 Na1A Sr1 103.75(17) 3_665 2_655
Sb1 Na1A Na1 161.9(4) 5_665 2_655
Sb1 Na1A Na1 59.77(4) 6_545 2_655
Sb1 Na1A Na1 61.37(9) . 2_655
Sb2 Na1A Na1 62.61(17) 1_556 2_655
Na1 Na1A Na1 103.75(17) 3_665 2_655
Sr1 Na1A Na1 103.75(17) 3_665 2_655
Sr1 Na1A Na1 0.000(14) 2_655 2_655
Sb1 Na1A Na1A 48.4(3) 5_665 3_765
Sb1 Na1A Na1A 105.1(2) 6_545 3_765
Sb1 Na1A Na1A 104.6(2) . 3_765
Sb2 Na1A Na1A 149.08(4) 1_556 3_765
Na1 Na1A Na1A 92.87(18) 3_665 3_765
Sr1 Na1A Na1A 92.87(18) 3_665 3_765
Sr1 Na1A Na1A 146.8(3) 2_655 3_765
Na1 Na1A Na1A 146.8(3) 2_655 3_765
Sb1 Na1A Na1A 105.1(2) 5_665 2_645
Sb1 Na1A Na1A 48.4(3) 6_545 2_645
Sb1 Na1A Na1A 104.6(2) . 2_645
Sb2 Na1A Na1A 149.08(4) 1_556 2_645
Na1 Na1A Na1A 146.8(3) 3_665 2_645
Sr1 Na1A Na1A 146.8(3) 3_665 2_645
Sr1 Na1A Na1A 92.87(18) 2_655 2_645
Na1 Na1A Na1A 92.87(18) 2_655 2_645
Na1A Na1A Na1A 60.000(1) 3_765 2_645
Sb1 Na1A Sr1 55.32(19) 5_665 6_655
Sb1 Na1A Sr1 114.9(4) 6_545 6_655
Sb1 Na1A Sr1 118.2(2) . 6_655
Sb2 Na1A Sr1 51.9(2) 1_556 6_655
Na1 Na1A Sr1 62.09(17) 3_665 6_655
Sr1 Na1A Sr1 62.09(17) 3_665 6_655
Sr1 Na1A Sr1 112.0(4) 2_655 6_655
Na1 Na1A Sr1 112.0(4) 2_655 6_655
Na1A Na1A Sr1 101.15(12) 3_765 6_655
Na1A Na1A Sr1 136.81(8) 2_645 6_655
Sb1 Na1A Na1 55.32(19) 5_665 6_655
Sb1 Na1A Na1 114.9(4) 6_545 6_655
Sb1 Na1A Na1 118.2(2) . 6_655
Sb2 Na1A Na1 51.9(2) 1_556 6_655
Na1 Na1A Na1 62.09(17) 3_665 6_655
Sr1 Na1A Na1 62.09(17) 3_665 6_655
Sr1 Na1A Na1 112.0(4) 2_655 6_655
Na1 Na1A Na1 112.0(4) 2_655 6_655
Na1A Na1A Na1 101.15(12) 3_765 6_655
Na1A Na1A Na1 136.81(8) 2_645 6_655
Sr1 Na1A Na1 0.000(16) 6_655 6_655
Sb1 Na1B Sb1 134.9(2) 5_665 6_545
Sb1 Na1B Sb2 106.9(3) 5_665 1_556
Sb1 Na1B Sb2 106.9(3) 6_545 1_556
Sb1 Na1B Sb1 106.6(3) 5_665 .
Sb1 Na1B Sb1 106.6(3) 6_545 .
Sb2 Na1B Sb1 82.52(15) 1_556 .
Sb1 Na1B Sr1 60.08(3) 5_665 3_665
Sb1 Na1B Sr1 164.7(2) 6_545 3_665
Sb2 Na1B Sr1 65.34(15) 1_556 3_665
Sb1 Na1B Sr1 60.30(12) . 3_665
Sb1 Na1B Na1 60.08(3) 5_665 3_665
Sb1 Na1B Na1 164.7(2) 6_545 3_665
Sb2 Na1B Na1 65.34(15) 1_556 3_665
Sb1 Na1B Na1 60.30(12) . 3_665
Sr1 Na1B Na1 0.00(2) 3_665 3_665
Sb1 Na1B Sr1 164.7(2) 5_665 2_655
Sb1 Na1B Sr1 60.08(3) 6_545 2_655
Sb2 Na1B Sr1 65.34(15) 1_556 2_655
Sb1 Na1B Sr1 60.30(12) . 2_655
Sr1 Na1B Sr1 104.82(17) 3_665 2_655
Na1 Na1B Sr1 104.82(17) 3_665 2_655
Sb1 Na1B Na1 164.7(2) 5_665 2_655
Sb1 Na1B Na1 60.08(3) 6_545 2_655
Sb2 Na1B Na1 65.34(15) 1_556 2_655
Sb1 Na1B Na1 60.30(12) . 2_655
Sr1 Na1B Na1 104.82(17) 3_665 2_655
Na1 Na1B Na1 104.82(17) 3_665 2_655
Sr1 Na1B Na1 0.000(14) 2_655 2_655
Sb1 Na1B Sr1 58.81(17) 5_665 6_655
Sb1 Na1B Sr1 122.7(4) 6_545 6_655
Sb2 Na1B Sr1 56.1(2) 1_556 6_655
Sb1 Na1B Sr1 121.53(19) . 6_655
Sr1 Na1B Sr1 65.19(15) 3_665 6_655
Na1 Na1B Sr1 65.19(15) 3_665 6_655
Sr1 Na1B Sr1 119.3(4) 2_655 6_655
Na1 Na1B Sr1 119.3(4) 2_655 6_655
Sb1 Na1B Na1 58.81(17) 5_665 6_655
Sb1 Na1B Na1 122.7(4) 6_545 6_655
Sb2 Na1B Na1 56.1(2) 1_556 6_655
Sb1 Na1B Na1 121.53(19) . 6_655
Sr1 Na1B Na1 65.19(15) 3_665 6_655
Na1 Na1B Na1 65.19(15) 3_665 6_655
Sr1 Na1B Na1 119.3(4) 2_655 6_655
Na1 Na1B Na1 119.3(4) 2_655 6_655
Sr1 Na1B Na1 0.00(2) 6_655 6_655
Sb1 Na1B Sr1 122.7(4) 5_665 5
Sb1 Na1B Sr1 58.81(17) 6_545 5
Sb2 Na1B Sr1 56.1(2) 1_556 5
Sb1 Na1B Sr1 121.53(19) . 5
Sr1 Na1B Sr1 119.3(4) 3_665 5
Na1 Na1B Sr1 119.3(4) 3_665 5
Sr1 Na1B Sr1 65.19(15) 2_655 5
Na1 Na1B Sr1 65.19(15) 2_655 5
Sr1 Na1B Sr1 69.9(3) 6_655 5
Na1 Na1B Sr1 69.9(3) 6_655 5
Sb1 Na1B Na1 122.7(4) 5_665 5
Sb1 Na1B Na1 58.81(17) 6_545 5
Sb2 Na1B Na1 56.1(2) 1_556 5
Sb1 Na1B Na1 121.53(19) . 5
Sr1 Na1B Na1 119.3(4) 3_665 5
Na1 Na1B Na1 119.3(4) 3_665 5
Sr1 Na1B Na1 65.19(15) 2_655 5
Na1 Na1B Na1 65.19(15) 2_655 5
Sr1 Na1B Na1 69.9(3) 6_655 5
Na1 Na1B Na1 69.9(3) 6_655 5
Sr1 Na1B Na1 0.000(17) 5 5
Sb1 Sr1 Sb1 82.752(17) 6 5_565
Sb1 Sr1 Sb2 97.912(14) 6 4_665
Sb1 Sr1 Sb2 97.912(14) 5_565 4_665
Sb1 Sr1 Al 123.73(3) 6 .
Sb1 Sr1 Al 123.73(3) 5_565 .
Sb2 Sr1 Al 121.70(4) 4_665 .
Sb1 Sr1 Sb1 97.374(10) 6 2_655
Sb1 Sr1 Sb1 166.479(15) 5_565 2_655
Sb2 Sr1 Sb1 95.465(16) 4_665 2_655
Al Sr1 Sb1 45.582(19) . 2_655
Sb1 Sr1 Sb1 166.479(15) 6 3_665
Sb1 Sr1 Sb1 97.373(10) 5_565 3_665
Sb2 Sr1 Sb1 95.465(16) 4_665 3_665
Al Sr1 Sb1 45.582(19) . 3_665
Sb1 Sr1 Sb1 79.344(13) 2_655 3_665
Sb1 Sr1 Na1B 52.40(8) 6 2_655
Sb1 Sr1 Na1B 115.4(2) 5_565 2_655
Sb2 Sr1 Na1B 128.2(3) 4_665 2_655
Al Sr1 Na1B 71.43(9) . 2_655
Sb1 Sr1 Na1B 56.27(19) 2_655 2_655
Sb1 Sr1 Na1B 116.66(10) 3_665 2_655
Sb1 Sr1 Na1B 115.4(2) 6 3_665
Sb1 Sr1 Na1B 52.40(8) 5_565 3_665
Sb2 Sr1 Na1B 128.2(3) 4_665 3_665
Al Sr1 Na1B 71.43(9) . 3_665
Sb1 Sr1 Na1B 116.66(10) 2_655 3_665
Sb1 Sr1 Na1B 56.27(19) 3_665 3_665
Na1B Sr1 Na1B 103.7(5) 2_655 3_665
Sb1 Sr1 Na1A 52.11(8) 6 2_655
Sb1 Sr1 Na1A 119.5(2) 5_565 2_655
Sb2 Sr1 Na1A 123.2(3) 4_665 2_655
Al Sr1 Na1A 72.30(9) . 2_655
Sb1 Sr1 Na1A 53.06(17) 2_655 2_655
Sb1 Sr1 Na1A 117.86(9) 3_665 2_655
Na1B Sr1 Na1A 5.20(14) 2_655 2_655
Na1B Sr1 Na1A 108.7(5) 3_665 2_655
Sb1 Sr1 Na1A 119.5(2) 6 3_665
Sb1 Sr1 Na1A 52.11(8) 5_565 3_665
Sb2 Sr1 Na1A 123.2(3) 4_665 3_665
Al Sr1 Na1A 72.30(9) . 3_665
Sb1 Sr1 Na1A 117.86(9) 2_655 3_665
Sb1 Sr1 Na1A 53.06(17) 3_665 3_665
Na1B Sr1 Na1A 108.7(5) 2_655 3_665
Na1B Sr1 Na1A 5.20(14) 3_665 3_665
Na1A Sr1 Na1A 113.6(5) 2_655 3_665
Sb1 Sr1 Sb2 92.047(14) 6 1_556
Sb1 Sr1 Sb2 92.047(14) 5_565 1_556
Sb2 Sr1 Sb2 166.70(2) 4_665 1_556
Al Sr1 Sb2 45.00(4) . 1_556
Sb1 Sr1 Sb2 74.432(12) 2_655 1_556
Sb1 Sr1 Sb2 74.432(12) 3_665 1_556
Na1B Sr1 Sb2 53.2(2) 2_655 1_556
Na1B Sr1 Sb2 53.2(2) 3_665 1_556
Na1A Sr1 Sb2 57.5(2) 2_655 1_556
Na1A Sr1 Sb2 57.5(2) 3_665 1_556
Sb1 Sr1 Na1B 80.91(12) 6 6_554
Sb1 Sr1 Na1B 143.51(14) 5_565 6_554
Sb2 Sr1 Na1B 52.85(12) 4_665 6_554
Al Sr1 Na1B 92.33(15) . 6_554
Sb1 Sr1 Na1B 49.05(14) 2_655 6_554
Sb1 Sr1 Na1B 105.89(13) 3_665 6_554
Na1B Sr1 Na1B 78.7(3) 2_655 6_554
Na1B Sr1 Na1B 161.4(3) 3_665 6_554
Na1A Sr1 Na1B 73.5(3) 2_655 6_554
Na1A Sr1 Na1B 158.9(3) 3_665 6_554
Sb2 Sr1 Na1B 120.86(13) 1_556 6_554
Sb1 Al Sb1 112.10(4) 2_655 .
Sb1 Al Sb1 112.10(4) 2_655 3_665
Sb1 Al Sb1 112.10(4) . 3_665
Sb1 Al Sb2 106.69(5) 2_655 1_556
Sb1 Al Sb2 106.70(5) . 1_556
Sb1 Al Sb2 106.69(5) 3_665 1_556
Sb1 Al Na1 68.142(8) 2_655 3_665
Sb1 Al Na1 68.141(8) . 3_665
Sb1 Al Na1 179.46(9) 3_665 3_665
Sb2 Al Na1 72.77(4) 1_556 3_665
Sb1 Al Sr1 68.142(8) 2_655 3_665
Sb1 Al Sr1 68.141(8) . 3_665
Sb1 Al Sr1 179.46(9) 3_665 3_665
Sb2 Al Sr1 72.77(4) 1_556 3_665
Na1 Al Sr1 0.000(1) 3_665 3_665
Sb1 Al Sr1 179.46(9) 2_655 2_655
Sb1 Al Sr1 68.141(8) . 2_655
Sb1 Al Sr1 68.141(8) 3_665 2_655
Sb2 Al Sr1 72.77(4) 1_556 2_655
Na1 Al Sr1 111.61(4) 3_665 2_655
Sr1 Al Sr1 111.61(4) 3_665 2_655
Sb1 Al Na1 179.46(9) 2_655 2_655
Sb1 Al Na1 68.141(8) . 2_655
Sb1 Al Na1 68.141(8) 3_665 2_655
Sb2 Al Na1 72.77(4) 1_556 2_655
Na1 Al Na1 111.61(4) 3_665 2_655
Sr1 Al Na1 111.61(4) 3_665 2_655
Sr1 Al Na1 0.000(18) 2_655 2_655
Sb1 Al Sr1 68.139(8) 2_655 .
Sb1 Al Sr1 179.46(9) . .
Sb1 Al Sr1 68.140(8) 3_665 .
Sb2 Al Sr1 72.77(4) 1_556 .
Na1 Al Sr1 111.61(4) 3_665 .
Sr1 Al Sr1 111.61(4) 3_665 .
Sr1 Al Sr1 111.61(4) 2_655 .
Na1 Al Sr1 111.61(4) 2_655 .
Al Sb1 Na1A 137.9(3) . 5_664
Al Sb1 Na1A 137.9(3) . 6_544
Na1A Sb1 Na1A 83.2(6) 5_664 6_544
Al Sb1 Na1B 133.1(3) . 5_664
Na1A Sb1 Na1B 6.11(16) 5_664 5_664
Na1A Sb1 Na1B 88.5(5) 6_544 5_664
Al Sb1 Na1B 133.1(3) . 6_544
Na1A Sb1 Na1B 88.5(5) 5_664 6_544
Na1A Sb1 Na1B 6.11(16) 6_544 6_544
Na1B Sb1 Na1B 93.7(5) 5_664 6_544
Al Sb1 Na1A 90.2(3) . .
Na1A Sb1 Na1A 95.17(13) 5_664 .
Na1A Sb1 Na1A 95.17(13) 6_544 .
Na1B Sb1 Na1A 91.71(13) 5_664 .
Na1B Sb1 Na1A 91.71(13) 6_544 .
Al Sb1 Na1B 85.2(2) . .
Na1A Sb1 Na1B 98.89(11) 5_664 .
Na1A Sb1 Na1B 98.89(11) 6_544 .
Na1B Sb1 Na1B 95.13(14) 5_664 .
Na1B Sb1 Na1B 95.13(14) 6_544 .
Na1A Sb1 Na1B 5.00(16) . .
Al Sb1 Na1 79.62(4) . 6_654
Na1A Sb1 Na1 68.12(11) 5_664 6_654
Na1A Sb1 Na1 120.3(3) 6_544 6_654
Na1B Sb1 Na1 67.52(11) 5_664 6_654
Na1B Sb1 Na1 125.5(3) 6_544 6_654
Na1A Sb1 Na1 136.87(7) . 6_654
Na1B Sb1 Na1 135.36(8) . 6_654
Al Sb1 Sr1 79.62(4) . 6_654
Na1A Sb1 Sr1 68.12(11) 5_664 6_654
Na1A Sb1 Sr1 120.3(3) 6_544 6_654
Na1B Sb1 Sr1 67.52(11) 5_664 6_654
Na1B Sb1 Sr1 125.5(3) 6_544 6_654
Na1A Sb1 Sr1 136.87(7) . 6_654
Na1B Sb1 Sr1 135.36(8) . 6_654
Na1 Sb1 Sr1 0.000(17) 6_654 6_654
Al Sb1 Na1 79.62(4) . 5_554
Na1A Sb1 Na1 120.3(3) 5_664 5_554
Na1A Sb1 Na1 68.12(11) 6_544 5_554
Na1B Sb1 Na1 125.5(3) 5_664 5_554
Na1B Sb1 Na1 67.52(11) 6_544 5_554
Na1A Sb1 Na1 136.87(7) . 5_554
Na1B Sb1 Na1 135.36(8) . 5_554
Na1 Sb1 Na1 82.648(18) 6_654 5_554
Sr1 Sb1 Na1 82.648(18) 6_654 5_554
Al Sb1 Sr1 79.62(4) . 5_554
Na1A Sb1 Sr1 120.3(3) 5_664 5_554
Na1A Sb1 Sr1 68.12(11) 6_544 5_554
Na1B Sb1 Sr1 125.5(3) 5_664 5_554
Na1B Sb1 Sr1 67.52(11) 6_544 5_554
Na1A Sb1 Sr1 136.87(7) . 5_554
Na1B Sb1 Sr1 135.36(8) . 5_554
Na1 Sb1 Sr1 82.648(18) 6_654 5_554
Sr1 Sb1 Sr1 82.648(18) 6_654 5_554
Na1 Sb1 Sr1 0.00(2) 5_554 5_554
Al Sb1 Sr1 66.28(2) . 3_665
Na1A Sb1 Sr1 78.2(3) 5_664 3_665
Na1A Sb1 Sr1 151.51(12) 6_544 3_665
Na1B Sb1 Sr1 72.1(3) 5_664 3_665
Na1B Sb1 Sr1 152.08(11) 6_544 3_665
Na1A Sb1 Sr1 65.57(12) . 3_665
Na1B Sb1 Sr1 63.43(10) . 3_665
Na1 Sb1 Sr1 72.029(12) 6_654 3_665
Sr1 Sb1 Sr1 72.029(12) 6_654 3_665
Na1 Sb1 Sr1 140.264(9) 5_554 3_665
Sr1 Sb1 Sr1 140.264(9) 5_554 3_665
Al Sb2 Na1B 85.6(2) 1_554 1_554
Al Sb2 Na1B 85.6(2) 1_554 2_654
Na1B Sb2 Na1B 119.41(6) 1_554 2_654
Al Sb2 Na1B 85.6(2) 1_554 3_664
Na1B Sb2 Na1B 119.41(6) 1_554 3_664
Na1B Sb2 Na1B 119.41(6) 2_654 3_664
Al Sb2 Na1 131.068(12) 1_554 6_654
Na1B Sb2 Na1 71.03(16) 1_554 6_654
Na1B Sb2 Na1 71.03(16) 2_654 6_654
Na1B Sb2 Na1 143.4(2) 3_664 6_654
Al Sb2 Sr1 131.068(12) 1_554 6_654
Na1B Sb2 Sr1 71.03(16) 1_554 6_654
Na1B Sb2 Sr1 71.03(16) 2_654 6_654
Na1B Sb2 Sr1 143.4(2) 3_664 6_654
Na1 Sb2 Sr1 0.000(15) 6_654 6_654
Al Sb2 Na1 131.066(12) 1_554 4_664
Na1B Sb2 Na1 143.4(2) 1_554 4_664
Na1B Sb2 Na1 71.03(16) 2_654 4_664
Na1B Sb2 Na1 71.03(16) 3_664 4_664
Na1 Sb2 Na1 81.526(18) 6_654 4_664
Sr1 Sb2 Na1 81.526(18) 6_654 4_664
Al Sb2 Sr1 131.066(12) 1_554 4_664
Na1B Sb2 Sr1 143.4(2) 1_554 4_664
Na1B Sb2 Sr1 71.03(16) 2_654 4_664
Na1B Sb2 Sr1 71.03(16) 3_664 4_664
Na1 Sb2 Sr1 81.526(18) 6_654 4_664
Sr1 Sb2 Sr1 81.526(18) 6_654 4_664
Na1 Sb2 Sr1 0.0 4_664 4_664
Al Sb2 Na1 131.068(12) 1_554 5_554
Na1B Sb2 Na1 71.03(16) 1_554 5_554
Na1B Sb2 Na1 143.4(2) 2_654 5_554
Na1B Sb2 Na1 71.03(16) 3_664 5_554
Na1 Sb2 Na1 81.525(18) 6_654 5_554
Sr1 Sb2 Na1 81.525(18) 6_654 5_554
Na1 Sb2 Na1 81.525(18) 4_664 5_554
Sr1 Sb2 Na1 81.525(18) 4_664 5_554
Al Sb2 Sr1 131.068(12) 1_554 5_554
Na1B Sb2 Sr1 71.03(16) 1_554 5_554
Na1B Sb2 Sr1 143.4(2) 2_654 5_554
Na1B Sb2 Sr1 71.03(16) 3_664 5_554
Na1 Sb2 Sr1 81.525(18) 6_654 5_554
Sr1 Sb2 Sr1 81.525(18) 6_654 5_554
Na1 Sb2 Sr1 81.525(18) 4_664 5_554
Sr1 Sb2 Sr1 81.525(18) 4_664 5_554
Na1 Sb2 Sr1 0.000(18) 5_554 5_554
Al Sb2 Na1A 82.15(18) 1_554 2_654
Na1B Sb2 Na1A 118.90(7) 1_554 2_654
Na1B Sb2 Na1A 3.42(19) 2_654 2_654
Na1B Sb2 Na1A 118.90(7) 3_664 2_654
Na1 Sb2 Na1A 73.52(13) 6_654 2_654
Sr1 Sb2 Na1A 73.52(13) 6_654 2_654
Na1 Sb2 Na1A 73.52(13) 4_664 2_654
Sr1 Sb2 Na1A 73.52(13) 4_664 2_654
Na1 Sb2 Na1A 146.79(18) 5_554 2_654
Sr1 Sb2 Na1A 146.79(18) 5_554 2_654
Al Sb2 Na1A 82.15(18) 1_554 1_554
Na1B Sb2 Na1A 3.42(19) 1_554 1_554
Na1B Sb2 Na1A 118.90(7) 2_654 1_554
Na1B Sb2 Na1A 118.90(7) 3_664 1_554
Na1 Sb2 Na1A 73.52(13) 6_654 1_554
Sr1 Sb2 Na1A 73.52(13) 6_654 1_554
Na1 Sb2 Na1A 146.79(18) 4_664 1_554
Sr1 Sb2 Na1A 146.79(18) 4_664 1_554
Na1 Sb2 Na1A 73.52(13) 5_554 1_554
Sr1 Sb2 Na1A 73.52(13) 5_554 1_554
Na1A Sb2 Na1A 118.16(8) 2_654 1_554

loop_
_geom_bond_atom_site_label_1
_geom_bond_atom_site_label_2
_geom_bond_distance
_geom_bond_site_symmetry_2
Na1A Sb1 3.082(2) 5_665
Na1A Sb1 3.082(2) 6_545
Na1A Sb1 3.182(9) .
Na1A Sb2 3.535(14) 1_556
Na1A Na1 3.624(4) 3_665
Na1A Sr1 3.624(4) 3_665
Na1A Sr1 3.624(4) 2_655
Na1A Na1 3.624(4) 2_655
Na1A Na1A 4.09(2) 3_765
Na1A Na1A 4.09(2) 2_645
Na1A Sr1 4.159(14) 6_655
Na1A Na1 4.159(14) 6_655
Na1B Sb1 3.085(3) 5_665
Na1B Sb1 3.085(3) 6_545
Na1B Sb2 3.277(13) 1_556
Na1B Sb1 3.346(11) .
Na1B Sr1 3.598(4) 3_665
Na1B Na1 3.598(4) 3_665
Na1B Sr1 3.598(4) 2_655
Na1B Na1 3.598(4) 2_655
Na1B Sr1 3.888(14) 6_655
Na1B Na1 3.888(14) 6_655
Na1B Sr1 3.888(14) 5
Na1B Na1 3.888(14) 5
Sr1 Sb1 3.3746(5) 6
Sr1 Sb1 3.3747(5) 5_565
Sr1 Sb2 3.4128(7) 4_665
Sr1 Al 3.4468(9) .
Sr1 Sb1 3.4941(5) 2_655
Sr1 Sb1 3.4942(5) 3_665
Sr1 Na1B 3.598(4) 2_655
Sr1 Na1B 3.598(4) 3_665
Sr1 Na1A 3.624(4) 2_655
Sr1 Na1A 3.624(4) 3_665
Sr1 Sb2 3.7205(6) 1_556
Sr1 Na1B 3.888(14) 6_554
Al Sb1 2.6891(8) 2_655
Al Sb1 2.6891(8) .
Al Sb1 2.6891(8) 3_665
Al Sb2 2.754(2) 1_556
Al Na1 3.4468(9) 3_665
Al Sr1 3.4468(9) 3_665
Al Sr1 3.4468(9) 2_655
Al Na1 3.4468(9) 2_655
Sb1 Na1A 3.082(2) 5_664
Sb1 Na1A 3.082(2) 6_544
Sb1 Na1B 3.085(3) 5_664
Sb1 Na1B 3.085(3) 6_544
Sb1 Na1 3.3746(5) 6_654
Sb1 Sr1 3.3746(5) 6_654
Sb1 Na1 3.3747(5) 5_554
Sb1 Sr1 3.3747(5) 5_554
Sb1 Sr1 3.4942(5) 3_665
Sb2 Al 2.754(2) 1_554
Sb2 Na1B 3.276(13) 1_554
Sb2 Na1B 3.276(13) 2_654
Sb2 Na1B 3.277(13) 3_664
Sb2 Na1 3.4128(7) 6_654
Sb2 Sr1 3.4128(7) 6_654
Sb2 Na1 3.4128(7) 4_664
Sb2 Sr1 3.4128(7) 4_664
Sb2 Na1 3.4129(7) 5_554
Sb2 Sr1 3.4129(7) 5_554
Sb2 Na1A 3.535(14) 2_654
Sb2 Na1A 3.535(14) 1_554
